data_4032909
loop_
_publ_author_name
'Jiang, Shan'
'Guo, Hong-Mei'
'Yao, Sheng'
'Shi, De-Qing'
'Xiao, Wen-Jing'

_publ_section_title
;
 Synthesis of Spiro[pyrazolin-3,3'-oxindoles] and 3-Arylcarbonylmethyl
 Substituted Ylideneoxindoles by 1,3-Dipolar Cycloadditions of
 3-Ylideneoxindoles and In-Situ-Generated \a-Diazoketones.
;
_journal_issue 19
_journal_name_full 'The Journal of organic chemistry'
_journal_page_first 10433
_journal_page_last 10443
_journal_paper_doi 10.1021/acs.joc.7b01907
_journal_volume 82
_journal_year 2017
_chemical_formula_sum 'C31 H23 N3 O3'
_chemical_formula_weight 485.52
_chemical_name_systematic
; 
 ? 
;
_space_group_IT_number 14
_symmetry_cell_setting monoclinic
_symmetry_space_group_name_Hall '-P 2ybc'
_symmetry_space_group_name_H-M 'P 1 21/c 1'
_atom_sites_solution_hydrogens geom
_atom_sites_solution_primary direct
_atom_sites_solution_secondary difmap
_audit_creation_method SHELXL-97
_cell_angle_alpha 90.00
_cell_angle_beta 106.011(2)
_cell_angle_gamma 90.00
_cell_formula_units_Z 4
_cell_length_a 13.431(2)
_cell_length_b 8.9297(15)
_cell_length_c 21.363(4)
_cell_measurement_reflns_used 7245
_cell_measurement_temperature 296(2)
_cell_measurement_theta_max 29.30
_cell_measurement_theta_min 2.49
_cell_volume 2462.8(7)
_computing_structure_refinement 'SHELXL-97 (Sheldrick, 2008)'
_computing_structure_solution 'SHELXS-97 (Sheldrick, 2008)'
_diffrn_ambient_temperature 296(2)
_diffrn_measured_fraction_theta_full 0.992
_diffrn_measured_fraction_theta_max 0.992
_diffrn_measurement_device_type CCD
_diffrn_radiation_monochromator graphite
_diffrn_radiation_source 'fine-focus sealed tube'
_diffrn_radiation_type MoK\a
_diffrn_radiation_wavelength 0.71073
_diffrn_reflns_av_R_equivalents 0.0329
_diffrn_reflns_av_sigmaI/netI 0.0357
_diffrn_reflns_limit_h_max 18
_diffrn_reflns_limit_h_min -18
_diffrn_reflns_limit_k_max 12
_diffrn_reflns_limit_k_min -12
_diffrn_reflns_limit_l_max 26
_diffrn_reflns_limit_l_min -29
_diffrn_reflns_number 23626
_diffrn_reflns_theta_full 29.78
_diffrn_reflns_theta_max 29.78
_diffrn_reflns_theta_min 1.58
_exptl_absorpt_coefficient_mu 0.086
_exptl_absorpt_correction_T_max 0.9848
_exptl_absorpt_correction_T_min 0.9814
_exptl_absorpt_correction_type multi-scan
_exptl_absorpt_process_details sadabs
_exptl_crystal_colour colorless
_exptl_crystal_density_diffrn 1.309
_exptl_crystal_density_method 'not measured'
_exptl_crystal_description Block
_exptl_crystal_F_000 1016
_exptl_crystal_size_max 0.22
_exptl_crystal_size_mid 0.20
_exptl_crystal_size_min 0.18
_refine_diff_density_max 0.454
_refine_diff_density_min -0.348
_refine_diff_density_rms 0.050
_refine_ls_extinction_method none
_refine_ls_goodness_of_fit_ref 0.988
_refine_ls_hydrogen_treatment mixed
_refine_ls_matrix_type full
_refine_ls_number_parameters 338
_refine_ls_number_reflns 6994
_refine_ls_number_restraints 0
_refine_ls_restrained_S_all 0.988
_refine_ls_R_factor_all 0.0868
_refine_ls_R_factor_gt 0.0549
_refine_ls_shift/su_max 0.000
_refine_ls_shift/su_mean 0.000
_refine_ls_structure_factor_coef Fsqd
_refine_ls_weighting_details 'calc w=1/[\s^2^(Fo^2^)+(0.0999P)^2^+0.4274P] where P=(Fo^2^+2Fc^2^)/3'
_refine_ls_weighting_scheme calc
_refine_ls_wR_factor_gt 0.1545
_refine_ls_wR_factor_ref 0.1791
_reflns_number_gt 4594
_reflns_number_total 6994
_reflns_threshold_expression >2sigma(I)
_cod_data_source_file jo7b01907_si_002.cif
_cod_data_source_block 1
_cod_depositor_comments
;
The following automatic conversions were performed:

'_symmetry_cell_setting' value 'Monoclinic' changed to 'monoclinic'
according to
/home/data/users/saulius/crontab/automatic-downloads/rss-feeds/ACS/lib/dictionaries/cif_core.dic
dictionary named 'cif_core.dic' version 2.4.2 from 2011-04-26.

Automatic conversion script
Id: cif_fix_values 4973 2017-02-22 13:04:09Z antanas 

 Adding full bibliography for 4032909--4032910.cif.
;
_cod_original_sg_symbol_H-M P2(1)/c
_cod_database_code 4032909

loop_
_symmetry_equiv_pos_as_xyz
'x, y, z'
'-x, y+1/2, -z+1/2'
'-x, -y, -z'
'x, -y-1/2, z-1/2'

loop_
_atom_site_label
_atom_site_type_symbol
_atom_site_fract_x
_atom_site_fract_y
_atom_site_fract_z
_atom_site_U_iso_or_equiv
_atom_site_adp_type
_atom_site_occupancy
_atom_site_symmetry_multiplicity
_atom_site_calc_flag
_atom_site_refinement_flags
C1 C 0.12868(15) 1.0592(2) 0.28408(10) 0.0607(5) Uani 1 1 d .
H1 H 0.1619 1.1009 0.2554 0.073 Uiso 1 1 calc R
C2 C 0.02599(18) 1.0944(3) 0.27785(12) 0.0772(6) Uani 1 1 d .
H2 H -0.0088 1.1606 0.2456 0.093 Uiso 1 1 calc R
C3 C -0.02387(17) 1.0327(3) 0.31869(12) 0.0766(7) Uani 1 1 d .
H3 H -0.0928 1.0565 0.3145 0.092 Uiso 1 1 calc R
C4 C 0.0268(2) 0.9359(3) 0.36577(13) 0.0817(7) Uani 1 1 d .
H4 H -0.0080 0.8921 0.3931 0.098 Uiso 1 1 calc R
C5 C 0.13061(17) 0.9018(3) 0.37341(10) 0.0660(5) Uani 1 1 d .
H5 H 0.1652 0.8374 0.4065 0.079 Uiso 1 1 calc R
C6 C 0.18236(13) 0.96308(18) 0.33212(8) 0.0442(4) Uani 1 1 d .
C7 C 0.29450(13) 0.9294(2) 0.33908(8) 0.0474(4) Uani 1 1 d .
H7A H 0.3323 1.0230 0.3424 0.057 Uiso 1 1 calc R
H7B H 0.3226 0.8741 0.3792 0.057 Uiso 1 1 calc R
C8 C 0.35139(11) 0.89918(16) 0.23847(7) 0.0380(3) Uani 1 1 d .
C9 C 0.36292(10) 0.77035(16) 0.19265(7) 0.0352(3) Uani 1 1 d .
C10 C 0.32292(10) 0.63890(16) 0.22245(7) 0.0378(3) Uani 1 1 d .
C11 C 0.29296(10) 0.68753(17) 0.27624(7) 0.0378(3) Uani 1 1 d .
C12 C 0.25663(13) 0.5899(2) 0.31489(9) 0.0501(4) Uani 1 1 d .
H12 H 0.2350 0.6237 0.3502 0.060 Uiso 1 1 calc R
C13 C 0.25368(15) 0.4394(2) 0.29890(11) 0.0597(5) Uani 1 1 d .
H13 H 0.2293 0.3707 0.3239 0.072 Uiso 1 1 calc R
C14 C 0.28605(15) 0.3890(2) 0.24682(11) 0.0594(5) Uani 1 1 d .
H14 H 0.2842 0.2871 0.2376 0.071 Uiso 1 1 calc R
C15 C 0.32128(13) 0.48826(19) 0.20808(10) 0.0509(4) Uani 1 1 d .
H15 H 0.3434 0.4541 0.1730 0.061 Uiso 1 1 calc R
C16 C 0.40131(11) 0.78367(18) 0.09088(7) 0.0393(3) Uani 1 1 d .
C17 C 0.31244(10) 0.81309(17) 0.11984(7) 0.0364(3) Uani 1 1 d .
C18 C 0.21619(11) 0.72320(19) 0.08548(8) 0.0417(3) Uani 1 1 d .
C19 C 0.11222(11) 0.7896(2) 0.07692(8) 0.0473(4) Uani 1 1 d .
C20 C 0.09505(16) 0.9161(3) 0.10859(13) 0.0761(7) Uani 1 1 d .
H20 H 0.1503 0.9667 0.1364 0.091 Uiso 1 1 calc R
C21 C -0.0057(2) 0.9684(4) 0.09893(17) 0.1073(11) Uani 1 1 d .
H21 H -0.0176 1.0528 0.1214 0.129 Uiso 1 1 calc R
C22 C -0.08609(18) 0.8985(5) 0.05755(16) 0.1089(11) Uani 1 1 d .
H22 H -0.1527 0.9367 0.0503 0.131 Uiso 1 1 calc R
C23 C -0.06952(17) 0.7705(4) 0.02601(15) 0.1027(10) Uani 1 1 d .
H23 H -0.1252 0.7209 -0.0019 0.123 Uiso 1 1 calc R
C24 C 0.02903(14) 0.7162(3) 0.03570(11) 0.0726(6) Uani 1 1 d .
H24 H 0.0400 0.6294 0.0144 0.087 Uiso 1 1 calc R
C25 C 0.39096(12) 0.8065(2) 0.02149(8) 0.0448(4) Uani 1 1 d .
C26 C 0.47854(12) 0.77900(19) -0.00753(8) 0.0441(4) Uani 1 1 d .
C27 C 0.47870(15) 0.8581(2) -0.06310(9) 0.0546(4) Uani 1 1 d .
H27 H 0.4268 0.9276 -0.0802 0.066 Uiso 1 1 calc R
C28 C 0.55648(18) 0.8338(3) -0.09350(10) 0.0683(6) Uani 1 1 d .
H28 H 0.5558 0.8852 -0.1315 0.082 Uiso 1 1 calc R
C29 C 0.63425(18) 0.7336(3) -0.06725(12) 0.0757(7) Uani 1 1 d .
H29 H 0.6876 0.7198 -0.0867 0.091 Uiso 1 1 calc R
C30 C 0.6338(2) 0.6543(3) -0.01300(13) 0.0812(7) Uani 1 1 d .
H30 H 0.6860 0.5850 0.0039 0.097 Uiso 1 1 calc R
C31 C 0.55627(16) 0.6761(2) 0.01717(11) 0.0637(5) Uani 1 1 d .
H31 H 0.5564 0.6213 0.0542 0.076 Uiso 1 1 calc R
H17 H 0.2963(13) 0.927(2) 0.1158(9) 0.041(4) Uiso 1 1 d .
N1 N 0.31082(10) 0.84276(14) 0.28477(6) 0.0398(3) Uani 1 1 d .
N2 N 0.47247(9) 0.75334(16) 0.19381(6) 0.0429(3) Uani 1 1 d .
H2A H 0.5222 0.7465 0.2291 0.052 Uiso 1 1 calc R
N3 N 0.48646(9) 0.74967(15) 0.13364(6) 0.0408(3) Uani 1 1 d .
O1 O 0.37391(10) 1.02972(12) 0.23245(6) 0.0523(3) Uani 1 1 d .
O2 O 0.22637(10) 0.59905(15) 0.06571(8) 0.0648(4) Uani 1 1 d .
O3 O 0.30774(10) 0.85258(18) -0.01243(6) 0.0646(4) Uani 1 1 d .

loop_
_atom_site_aniso_label
_atom_site_aniso_U_11
_atom_site_aniso_U_22
_atom_site_aniso_U_33
_atom_site_aniso_U_23
_atom_site_aniso_U_13
_atom_site_aniso_U_12
C1 0.0579(11) 0.0648(12) 0.0618(12) 0.0094(9) 0.0203(9) 0.0051(9)
C2 0.0645(13) 0.0934(17) 0.0704(14) 0.0102(12) 0.0128(11) 0.0211(12)
C3 0.0518(11) 0.1083(19) 0.0707(14) -0.0168(13) 0.0184(10) 0.0102(12)
C4 0.0757(15) 0.111(2) 0.0750(15) -0.0004(14) 0.0478(13) 0.0040(14)
C5 0.0744(13) 0.0790(14) 0.0521(11) 0.0090(10) 0.0299(10) 0.0137(11)
C6 0.0489(8) 0.0457(8) 0.0385(8) -0.0109(6) 0.0130(6) -0.0013(7)
C7 0.0470(8) 0.0522(9) 0.0405(8) -0.0144(7) 0.0075(6) 0.0012(7)
C8 0.0308(6) 0.0376(7) 0.0425(8) -0.0065(6) 0.0047(5) -0.0021(5)
C9 0.0275(6) 0.0371(7) 0.0405(7) -0.0054(6) 0.0086(5) -0.0002(5)
C10 0.0312(6) 0.0364(7) 0.0444(8) -0.0027(6) 0.0081(6) 0.0021(5)
C11 0.0308(6) 0.0396(7) 0.0410(8) -0.0033(6) 0.0063(5) -0.0008(5)
C12 0.0479(9) 0.0548(10) 0.0478(9) 0.0035(8) 0.0138(7) -0.0038(7)
C13 0.0576(10) 0.0503(10) 0.0704(13) 0.0135(9) 0.0164(9) -0.0047(8)
C14 0.0565(10) 0.0355(8) 0.0864(14) 0.0005(9) 0.0200(10) -0.0002(7)
C15 0.0474(9) 0.0400(8) 0.0668(11) -0.0079(8) 0.0184(8) 0.0035(7)
C16 0.0308(6) 0.0451(8) 0.0416(8) -0.0015(6) 0.0091(6) 0.0017(6)
C17 0.0279(6) 0.0383(7) 0.0410(8) -0.0028(6) 0.0059(5) 0.0025(5)
C18 0.0306(7) 0.0502(9) 0.0415(8) -0.0051(7) 0.0051(6) 0.0002(6)
C19 0.0297(7) 0.0650(10) 0.0450(9) 0.0054(8) 0.0068(6) 0.0046(7)
C20 0.0458(10) 0.0913(16) 0.0860(16) -0.0136(13) 0.0094(10) 0.0211(10)
C21 0.0610(15) 0.132(3) 0.130(3) -0.012(2) 0.0273(16) 0.0422(16)
C22 0.0384(11) 0.176(3) 0.109(2) 0.030(2) 0.0151(12) 0.0365(16)
C23 0.0324(10) 0.159(3) 0.102(2) 0.015(2) -0.0054(11) -0.0028(13)
C24 0.0386(9) 0.1001(17) 0.0709(13) 0.0000(12) 0.0014(8) -0.0084(10)
C25 0.0372(7) 0.0527(9) 0.0419(8) -0.0016(7) 0.0067(6) 0.0013(6)
C26 0.0422(8) 0.0498(9) 0.0404(8) -0.0068(7) 0.0115(6) -0.0044(7)
C27 0.0577(10) 0.0612(11) 0.0439(9) -0.0055(8) 0.0123(8) -0.0129(8)
C28 0.0777(14) 0.0841(15) 0.0508(11) -0.0175(10) 0.0308(10) -0.0363(12)
C29 0.0617(13) 0.1012(18) 0.0739(15) -0.0335(13) 0.0350(11) -0.0142(12)
C30 0.0745(14) 0.0996(18) 0.0783(16) -0.0087(13) 0.0358(12) 0.0271(13)
C31 0.0664(12) 0.0703(13) 0.0600(12) 0.0013(10) 0.0265(9) 0.0200(10)
N1 0.0390(6) 0.0405(7) 0.0396(7) -0.0089(5) 0.0104(5) -0.0017(5)
N2 0.0259(5) 0.0620(9) 0.0387(7) -0.0002(6) 0.0053(5) 0.0031(5)
N3 0.0303(6) 0.0506(8) 0.0407(7) -0.0014(5) 0.0084(5) 0.0022(5)
O1 0.0601(7) 0.0370(6) 0.0592(8) -0.0089(5) 0.0154(6) -0.0096(5)
O2 0.0497(7) 0.0573(8) 0.0803(10) -0.0271(7) 0.0060(6) -0.0023(6)
O3 0.0451(7) 0.0971(11) 0.0471(7) 0.0082(7) 0.0053(5) 0.0155(7)

loop_
_atom_type_symbol
_atom_type_description
_atom_type_scat_dispersion_real
_atom_type_scat_dispersion_imag
_atom_type_scat_source
C C 0.0033 0.0016 'International Tables Vol C Tables 4.2.6.8 and 6.1.1.4'
H H 0.0000 0.0000 'International Tables Vol C Tables 4.2.6.8 and 6.1.1.4'
N N 0.0061 0.0033 'International Tables Vol C Tables 4.2.6.8 and 6.1.1.4'
O O 0.0106 0.0060 'International Tables Vol C Tables 4.2.6.8 and 6.1.1.4'

loop_
_geom_angle_atom_site_label_1
_geom_angle_atom_site_label_2
_geom_angle_atom_site_label_3
_geom_angle
C6 C1 C2 121.0(2)
C3 C2 C1 120.1(2)
C2 C3 C4 120.0(2)
C3 C4 C5 120.5(2)
C6 C5 C4 120.2(2)
C5 C6 C1 118.10(17)
C5 C6 C7 121.74(17)
C1 C6 C7 120.15(16)
N1 C7 C6 113.18(13)
O1 C8 N1 126.52(14)
O1 C8 C9 124.98(14)
N1 C8 C9 108.49(12)
N2 C9 C10 112.61(12)
N2 C9 C8 109.89(11)
C10 C9 C8 101.72(12)
N2 C9 C17 101.48(11)
C10 C9 C17 120.30(12)
C8 C9 C17 110.90(12)
C15 C10 C11 119.95(15)
C15 C10 C9 130.78(15)
C11 C10 C9 108.99(13)
C12 C11 C10 121.96(15)
C12 C11 N1 128.29(15)
C10 C11 N1 109.68(13)
C11 C12 C13 117.16(17)
C14 C13 C12 121.51(18)
C13 C14 C15 120.70(17)
C10 C15 C14 118.66(17)
N3 C16 C25 124.65(14)
N3 C16 C17 113.43(14)
C25 C16 C17 121.68(13)
C16 C17 C18 111.80(13)
C16 C17 C9 100.97(11)
C18 C17 C9 115.30(12)
O2 C18 C19 121.21(14)
O2 C18 C17 119.24(13)
C19 C18 C17 119.55(14)
C20 C19 C24 119.32(18)
C20 C19 C18 123.44(16)
C24 C19 C18 117.22(18)
C19 C20 C21 119.6(2)
C22 C21 C20 120.8(3)
C21 C22 C23 119.9(2)
C24 C23 C22 120.0(3)
C23 C24 C19 120.3(3)
O3 C25 C16 117.54(15)
O3 C25 C26 120.33(15)
C16 C25 C26 122.11(13)
C31 C26 C27 119.21(17)
C31 C26 C25 123.33(16)
C27 C26 C25 117.43(16)
C26 C27 C28 120.0(2)
C29 C28 C27 119.7(2)
C30 C29 C28 120.4(2)
C29 C30 C31 120.4(2)
C26 C31 C30 120.2(2)
C8 N1 C11 111.13(12)
C8 N1 C7 124.27(13)
C11 N1 C7 124.47(14)
N3 N2 C9 112.79(11)
C16 N3 N2 109.89(12)

loop_
_geom_bond_atom_site_label_1
_geom_bond_atom_site_label_2
_geom_bond_distance
C1 C6 1.379(3)
C1 C2 1.385(3)
C2 C3 1.355(3)
C3 C4 1.358(4)
C4 C5 1.392(3)
C5 C6 1.378(3)
C6 C7 1.503(2)
C7 N1 1.460(2)
C8 O1 1.2200(18)
C8 N1 1.351(2)
C8 C9 1.546(2)
C9 N2 1.4727(17)
C9 C10 1.503(2)
C9 C17 1.563(2)
C10 C15 1.379(2)
C10 C11 1.388(2)
C11 C12 1.379(2)
C11 N1 1.410(2)
C12 C13 1.385(3)
C13 C14 1.377(3)
C14 C15 1.382(3)
C16 N3 1.2878(19)
C16 C25 1.464(2)
C16 C17 1.511(2)
C17 C18 1.527(2)
C18 O2 1.207(2)
C18 C19 1.481(2)
C19 C20 1.368(3)
C19 C24 1.382(3)
C20 C21 1.392(3)
C21 C22 1.345(5)
C22 C23 1.376(5)
C23 C24 1.371(3)
C25 O3 1.2235(19)
C25 C26 1.493(2)
C26 C31 1.382(3)
C26 C27 1.382(2)
C27 C28 1.391(3)
C28 C29 1.372(4)
C29 C30 1.360(4)
C30 C31 1.381(3)
N2 N3 1.3497(18)

loop_
_geom_torsion_atom_site_label_1
_geom_torsion_atom_site_label_2
_geom_torsion_atom_site_label_3
_geom_torsion_atom_site_label_4
_geom_torsion
C6 C1 C2 C3 -1.0(4)
C1 C2 C3 C4 0.0(4)
C2 C3 C4 C5 1.3(4)
C3 C4 C5 C6 -1.6(4)
C4 C5 C6 C1 0.6(3)
C4 C5 C6 C7 179.7(2)
C2 C1 C6 C5 0.7(3)
C2 C1 C6 C7 -178.45(19)
C5 C6 C7 N1 112.87(19)
C1 C6 C7 N1 -68.1(2)
O1 C8 C9 N2 61.26(19)
N1 C8 C9 N2 -119.86(13)
O1 C8 C9 C10 -179.23(14)
N1 C8 C9 C10 -0.35(14)
O1 C8 C9 C17 -50.13(18)
N1 C8 C9 C17 128.75(12)
N2 C9 C10 C15 -55.7(2)
C8 C9 C10 C15 -173.31(16)
C17 C9 C10 C15 63.8(2)
N2 C9 C10 C11 118.00(13)
C8 C9 C10 C11 0.43(14)
C17 C9 C10 C11 -122.46(13)
C15 C10 C11 C12 -3.0(2)
C9 C10 C11 C12 -177.51(13)
C15 C10 C11 N1 174.16(14)
C9 C10 C11 N1 -0.37(15)
C10 C11 C12 C13 1.7(2)
N1 C11 C12 C13 -174.88(16)
C11 C12 C13 C14 0.3(3)
C12 C13 C14 C15 -1.0(3)
C11 C10 C15 C14 2.2(2)
C9 C10 C15 C14 175.38(16)
C13 C14 C15 C10 -0.3(3)
N3 C16 C17 C18 -129.16(15)
C25 C16 C17 C18 56.17(19)
N3 C16 C17 C9 -6.04(17)
C25 C16 C17 C9 179.29(14)
N2 C9 C17 C16 10.09(14)
C10 C9 C17 C16 -114.87(14)
C8 C9 C17 C16 126.78(12)
N2 C9 C17 C18 130.76(13)
C10 C9 C17 C18 5.80(18)
C8 C9 C17 C18 -112.55(14)
C16 C17 C18 O2 35.1(2)
C9 C17 C18 O2 -79.43(19)
C16 C17 C18 C19 -144.80(15)
C9 C17 C18 C19 100.63(17)
O2 C18 C19 C20 167.2(2)
C17 C18 C19 C20 -12.9(3)
O2 C18 C19 C24 -11.3(3)
C17 C18 C19 C24 168.66(17)
C24 C19 C20 C21 0.2(4)
C18 C19 C20 C21 -178.3(2)
C19 C20 C21 C22 -1.8(5)
C20 C21 C22 C23 2.4(5)
C21 C22 C23 C24 -1.4(5)
C22 C23 C24 C19 -0.2(4)
C20 C19 C24 C23 0.8(4)
C18 C19 C24 C23 179.3(2)
N3 C16 C25 O3 -173.04(17)
C17 C16 C25 O3 1.0(2)
N3 C16 C25 C26 5.4(3)
C17 C16 C25 C26 179.47(14)
O3 C25 C26 C31 -153.09(19)
C16 C25 C26 C31 28.5(3)
O3 C25 C26 C27 24.8(2)
C16 C25 C26 C27 -153.65(16)
C31 C26 C27 C28 0.0(3)
C25 C26 C27 C28 -177.98(16)
C26 C27 C28 C29 -1.5(3)
C27 C28 C29 C30 2.2(3)
C28 C29 C30 C31 -1.4(4)
C27 C26 C31 C30 0.8(3)
C25 C26 C31 C30 178.7(2)
C29 C30 C31 C26 -0.1(4)
O1 C8 N1 C11 179.01(14)
C9 C8 N1 C11 0.15(15)
O1 C8 N1 C7 -5.0(2)
C9 C8 N1 C7 176.17(13)
C12 C11 N1 C8 177.04(15)
C10 C11 N1 C8 0.13(16)
C12 C11 N1 C7 1.0(2)
C10 C11 N1 C7 -175.87(13)
C6 C7 N1 C8 107.38(18)
C6 C7 N1 C11 -77.13(19)
C10 C9 N2 N3 117.67(14)
C8 C9 N2 N3 -129.71(13)
C17 C9 N2 N3 -12.29(15)
C25 C16 N3 N2 173.07(15)
C17 C16 N3 N2 -1.42(19)
C9 N2 N3 C16 9.21(18)
